data_2204166
loop_
_publ_author_name
'Parrish, Damon A.'
'Deschamps, Jeffrey R.'
'Jiang, Faming'
'Zaveri, Nurulain T.'

_publ_section_title
;
 A novel receptor ligand: 1-(1-cyclooctylpiperidin-4-yl)indolin-2-one
;
_journal_issue 9
_journal_name_full 'Acta Crystallographica Section E'
_journal_page_first o1571
_journal_page_last o1572
_journal_paper_doi 10.1107/S1600536804016903
_journal_volume 60
_journal_year 2004
_chemical_formula_iupac 'C21 H30 N2 O'
_chemical_formula_moiety 'C21 H30 N2 O'
_chemical_formula_sum 'C21 H30 N2 O'
_chemical_formula_weight 326.47
_chemical_name_systematic ?
_space_group_IT_number 7
_symmetry_cell_setting monoclinic
_symmetry_space_group_name_Hall 'P -2yac'
_symmetry_space_group_name_H-M 'P 1 n 1'
_atom_sites_solution_hydrogens geom
_atom_sites_solution_primary direct
_atom_sites_solution_secondary difmap
_audit_creation_method 'from SHELXL97 CIF, local template and enCIFer'
_cell_angle_alpha 90.00
_cell_angle_beta 104.128(2)
_cell_angle_gamma 90.00
_cell_formula_units_Z 2
_cell_length_a 5.9170(2)
_cell_length_b 16.5865(6)
_cell_length_c 9.9576(4)
_cell_measurement_reflns_used 1838
_cell_measurement_temperature 293(2)
_cell_measurement_theta_max 53.44
_cell_measurement_theta_min 2.66
_cell_volume 947.70(6)
_computing_cell_refinement SMART
_computing_data_collection 'SMART (Bruker, 1999)'
_computing_data_reduction
;
SAINT (Bruker, 2002) and XPREP (Bruker, 2001)
;
_computing_molecular_graphics SHELXTL
_computing_publication_material SHELXTL
_computing_structure_refinement SHELXTL
_computing_structure_solution 'SHELXTL (Bruker, 2000)'
_diffrn_ambient_temperature 293(2)
_diffrn_measured_fraction_theta_full 0.966
_diffrn_measured_fraction_theta_max 0.967
_diffrn_measurement_device 'Bruker SMART 6000 CCD'
_diffrn_measurement_method \w
_diffrn_radiation_monochromator 'G\"obel optics'
_diffrn_radiation_source 'rotating anode'
_diffrn_radiation_type CuK\a
_diffrn_radiation_wavelength 1.54178
_diffrn_reflns_av_R_equivalents 0.0262
_diffrn_reflns_av_sigmaI/netI 0.0320
_diffrn_reflns_limit_h_max 5
_diffrn_reflns_limit_h_min -6
_diffrn_reflns_limit_k_max 18
_diffrn_reflns_limit_k_min -18
_diffrn_reflns_limit_l_max 11
_diffrn_reflns_limit_l_min -10
_diffrn_reflns_number 4915
_diffrn_reflns_theta_full 62.49
_diffrn_reflns_theta_max 62.49
_diffrn_reflns_theta_min 5.30
_diffrn_standards_decay_% 0
_diffrn_standards_number 1824
_exptl_absorpt_coefficient_mu 0.540
_exptl_absorpt_correction_T_max 0.989
_exptl_absorpt_correction_T_min 0.747
_exptl_absorpt_correction_type multi-scan
_exptl_absorpt_process_details '(SADABS; Bruker, 2000)'
_exptl_crystal_colour colourless
_exptl_crystal_density_diffrn 1.144
_exptl_crystal_density_method 'not measured'
_exptl_crystal_description plate
_exptl_crystal_F_000 356
_exptl_crystal_size_max 0.54
_exptl_crystal_size_mid 0.16
_exptl_crystal_size_min 0.02
_refine_diff_density_max 0.160
_refine_diff_density_min -0.141
_refine_ls_extinction_coef 0.0028(10)
_refine_ls_extinction_expression Fc^*^=kFc[1+0.001xFc^2^\l^3^/sin(2\q)]^-1/4^
_refine_ls_extinction_method SHELXTL
_refine_ls_goodness_of_fit_ref 1.033
_refine_ls_hydrogen_treatment constr
_refine_ls_matrix_type full
_refine_ls_number_parameters 290
_refine_ls_number_reflns 2411
_refine_ls_number_restraints 165
_refine_ls_restrained_S_all 1.115
_refine_ls_R_factor_all 0.0574
_refine_ls_R_factor_gt 0.0479
_refine_ls_shift/su_max 0.025
_refine_ls_shift/su_mean 0.003
_refine_ls_structure_factor_coef Fsqd
_refine_ls_weighting_details 'calc w = 1/[\s^2^(Fo^2^)+(0.0913P)^2^+0.0168P] where P = (Fo^2^+2Fc^2^)/3'
_refine_ls_weighting_scheme calc
_refine_ls_wR_factor_gt 0.1245
_refine_ls_wR_factor_ref 0.1347
_reflns_number_gt 1979
_reflns_number_total 2411
_reflns_threshold_expression I>2\s(I)
_cod_data_source_file dn6152.cif
_cod_data_source_block I
_cod_original_sg_symbol_H-M 'P n'
_cod_database_code 2204166
_cod_database_fobs_code 2204166

loop_
_symmetry_equiv_pos_as_xyz
'x, y, z'
'x+1/2, -y, z+1/2'

loop_
_atom_site_label
_atom_site_fract_x
_atom_site_fract_y
_atom_site_fract_z
_atom_site_U_iso_or_equiv
_atom_site_adp_type
_atom_site_calc_flag
_atom_site_refinement_flags
_atom_site_occupancy
_atom_site_disorder_assembly
_atom_site_disorder_group
_atom_site_type_symbol
N1 0.3987(4) -0.05839(17) 0.0457(3) 0.0738(7) Uani d . 1 . . N
O2 0.6230(4) -0.04010(16) -0.1115(3) 0.1052(8) Uani d . 1 . . O
C2 0.5251(6) -0.0838(2) -0.0440(3) 0.0836(9) Uani d . 1 . . C
C3 0.5221(7) -0.1746(2) -0.0447(4) 0.0899(10) Uani d . 1 . . C
H3A 0.4617 -0.1952 -0.1378 0.108 Uiso calc R 1 . . H
H3B 0.6773 -0.1961 -0.0080 0.108 Uiso calc R 1 . . H
C4 0.3651(6) -0.1958(2) 0.0461(3) 0.0788(9) Uani d . 1 . . C
C5 0.2830(9) -0.2680(2) 0.0818(5) 0.1048(12) Uani d . 1 . . C
H5 0.3236 -0.3161 0.0458 0.126 Uiso calc R 1 . . H
C6 0.1393(9) -0.2681(3) 0.1721(5) 0.1140(13) Uani d . 1 . . C
H6 0.0861 -0.3169 0.1987 0.137 Uiso calc R 1 . . H
C7 0.0738(7) -0.1975(2) 0.2231(4) 0.0953(11) Uani d . 1 . . C
H7 -0.0233 -0.1990 0.2838 0.114 Uiso calc R 1 . . H
C8 0.1494(6) -0.1243(2) 0.1860(3) 0.0790(9) Uani d . 1 . . C
H8 0.1029 -0.0763 0.2194 0.095 Uiso calc R 1 . . H
C9 0.2969(5) -0.12414(18) 0.0974(3) 0.0714(8) Uani d . 1 . . C
C10 0.3559(6) 0.02525(19) 0.0775(3) 0.0759(9) Uani d . 1 . . C
H10 0.2968 0.0244 0.1612 0.091 Uiso calc R 1 . . H
C11 0.1727(6) 0.0660(2) -0.0333(4) 0.0927(10) Uani d . 1 . . C
H11A 0.2240 0.0681 -0.1186 0.111 Uiso calc R 1 . . H
H11B 0.0294 0.0350 -0.0506 0.111 Uiso calc R 1 . . H
C12 0.1278(6) 0.1500(2) 0.0101(5) 0.1033(13) Uani d . 1 A . C
H12A 0.0117 0.1755 -0.0634 0.124 Uiso calc R 1 . . H
H12B 0.0661 0.1474 0.0917 0.124 Uiso calc R 1 . . H
C14 0.5136(7) 0.1604(2) 0.1492(4) 0.1033(12) Uani d . 1 A . C
H14A 0.4568 0.1576 0.2326 0.124 Uiso calc R 1 . . H
H14B 0.6531 0.1934 0.1692 0.124 Uiso calc R 1 . . H
C15 0.5741(7) 0.0767(2) 0.1102(4) 0.0999(12) Uani d . 1 . . C
H15A 0.6894 0.0530 0.1863 0.120 Uiso calc R 1 . . H
H15B 0.6398 0.0793 0.0301 0.120 Uiso calc R 1 . . H
N13 0.3383(4) 0.19810(16) 0.0402(3) 0.0794(7) Uani d D 1 . . N
C16A 0.305(4) 0.2856(5) 0.0623(15) 0.087(4) Uani d PDU 0.55 A 1 C
H16A 0.4607 0.3077 0.1008 0.105 Uiso calc PR 0.55 A 1 H
C17A 0.167(3) 0.3023(7) 0.1694(14) 0.130(4) Uani d PDU 0.55 A 1 C
H17A 0.1878 0.2570 0.2328 0.156 Uiso calc PR 0.55 A 1 H
H17B 0.0031 0.3046 0.1223 0.156 Uiso calc PR 0.55 A 1 H
C18A 0.230(3) 0.3801(5) 0.2554(12) 0.151(4) Uani d PDU 0.55 A 1 C
H18A 0.1925 0.3743 0.3446 0.181 Uiso calc PR 0.55 A 1 H
H18B 0.3946 0.3917 0.2708 0.181 Uiso calc PR 0.55 A 1 H
C19A 0.085(3) 0.4474(8) 0.1722(16) 0.168(5) Uani d PDU 0.55 A 1 C
H19A -0.0751 0.4294 0.1544 0.202 Uiso calc PR 0.55 A 1 H
H19B 0.0986 0.4926 0.2356 0.202 Uiso calc PR 0.55 A 1 H
C20A 0.108(3) 0.4785(9) 0.0550(16) 0.196(5) Uani d PDU 0.55 A 1 C
H20A 0.0890 0.5359 0.0676 0.235 Uiso calc PR 0.55 A 1 H
H20B -0.0337 0.4617 -0.0109 0.235 Uiso calc PR 0.55 A 1 H
C21A 0.269(3) 0.4752(8) -0.0182(17) 0.173(5) Uani d PDU 0.55 A 1 C
H21A 0.4205 0.4770 0.0465 0.208 Uiso calc PR 0.55 A 1 H
H21B 0.2540 0.5236 -0.0743 0.208 Uiso calc PR 0.55 A 1 H
C22A 0.266(3) 0.4074(7) -0.1078(14) 0.188(5) Uani d PDU 0.55 A 1 C
H22A 0.1541 0.4197 -0.1942 0.226 Uiso calc PR 0.55 A 1 H
H22B 0.4178 0.4053 -0.1283 0.226 Uiso calc PR 0.55 A 1 H
C23A 0.2148(19) 0.3275(4) -0.0693(8) 0.128(3) Uani d PDU 0.55 A 1 C
H23A 0.2523 0.2926 -0.1390 0.154 Uiso calc PR 0.55 A 1 H
H23B 0.0466 0.3257 -0.0847 0.154 Uiso calc PR 0.55 A 1 H
C16B 0.296(5) 0.2831(7) 0.066(2) 0.102(6) Uani d PDU 0.45 A 2 C
H16B 0.1509 0.2975 -0.0012 0.123 Uiso calc PR 0.45 A 2 H
C17B 0.257(3) 0.3024(10) 0.2061(16) 0.122(5) Uani d PDU 0.45 A 2 C
H17C 0.4057 0.3179 0.2663 0.146 Uiso calc PR 0.45 A 2 H
H17D 0.2076 0.2534 0.2439 0.146 Uiso calc PR 0.45 A 2 H
C18B 0.082(4) 0.3681(9) 0.213(3) 0.179(6) Uani d PDU 0.45 A 2 C
H18C -0.0454 0.3652 0.1300 0.215 Uiso calc PR 0.45 A 2 H
H18D 0.0172 0.3584 0.2919 0.215 Uiso calc PR 0.45 A 2 H
C19B 0.182(5) 0.4493(11) 0.223(3) 0.216(8) Uani d PDU 0.45 A 2 C
H19C 0.0514 0.4845 0.2246 0.260 Uiso calc PR 0.45 A 2 H
H19D 0.2817 0.4515 0.3164 0.260 Uiso calc PR 0.45 A 2 H
C20B 0.298(5) 0.4879(12) 0.149(3) 0.212(7) Uani d PDU 0.45 A 2 C
H20C 0.1986 0.5339 0.1157 0.254 Uiso calc PR 0.45 A 2 H
H20D 0.4284 0.5098 0.2178 0.254 Uiso calc PR 0.45 A 2 H
C21B 0.387(4) 0.4740(10) 0.049(2) 0.184(6) Uani d PDU 0.45 A 2 C
H21C 0.5479 0.4903 0.0865 0.221 Uiso calc PR 0.45 A 2 H
H21D 0.3207 0.5166 -0.0153 0.221 Uiso calc PR 0.45 A 2 H
C22B 0.413(3) 0.4106(8) -0.0423(18) 0.159(5) Uani d PDU 0.45 A 2 C
H22C 0.5311 0.4255 -0.0902 0.191 Uiso calc PR 0.45 A 2 H
H22D 0.2671 0.4036 -0.1114 0.191 Uiso calc PR 0.45 A 2 H
C23B 0.479(2) 0.3326(6) 0.0306(13) 0.127(3) Uani d PDU 0.45 A 2 C
H23C 0.5554 0.3001 -0.0264 0.153 Uiso calc PR 0.45 A 2 H
H23D 0.5947 0.3441 0.1159 0.153 Uiso calc PR 0.45 A 2 H

loop_
_atom_site_aniso_label
_atom_site_aniso_U_11
_atom_site_aniso_U_22
_atom_site_aniso_U_33
_atom_site_aniso_U_12
_atom_site_aniso_U_13
_atom_site_aniso_U_23
N1 0.0763(16) 0.0810(16) 0.0696(15) -0.0068(13) 0.0283(13) -0.0015(12)
O2 0.1087(18) 0.1284(19) 0.0922(16) -0.0064(16) 0.0511(15) 0.0144(15)
C2 0.079(2) 0.107(3) 0.0674(18) 0.003(2) 0.0246(16) 0.0043(19)
C3 0.093(2) 0.102(3) 0.077(2) 0.009(2) 0.0259(17) -0.0054(19)
C4 0.089(2) 0.084(2) 0.065(2) 0.0096(18) 0.0215(16) 0.0004(16)
C5 0.137(3) 0.075(2) 0.106(3) 0.000(2) 0.037(3) -0.003(2)
C6 0.154(4) 0.091(3) 0.107(3) -0.021(3) 0.051(3) 0.007(2)
C7 0.112(3) 0.092(3) 0.091(2) -0.020(2) 0.043(2) 0.0017(18)
C8 0.091(2) 0.082(2) 0.070(2) -0.0064(17) 0.0300(16) -0.0054(16)
C9 0.0732(18) 0.0757(19) 0.0649(19) -0.0087(16) 0.0164(14) -0.0017(14)
C10 0.087(2) 0.0810(19) 0.0659(18) -0.0168(16) 0.0305(17) -0.0043(14)
C11 0.0649(19) 0.095(2) 0.114(3) -0.0038(17) 0.0139(18) -0.0261(19)
C12 0.069(2) 0.103(3) 0.136(3) -0.0012(19) 0.022(2) -0.031(2)
C14 0.109(3) 0.091(2) 0.097(3) -0.027(2) 0.000(2) 0.004(2)
C15 0.088(2) 0.093(3) 0.102(3) -0.0154(18) -0.0102(19) 0.0150(19)
N13 0.0768(17) 0.0854(17) 0.0794(17) -0.0037(14) 0.0260(13) -0.0002(14)
C16A 0.107(9) 0.074(8) 0.098(7) -0.002(7) 0.056(7) 0.011(6)
C17A 0.197(12) 0.090(6) 0.140(9) -0.015(7) 0.112(8) -0.024(5)
C18A 0.229(12) 0.098(6) 0.145(9) -0.010(6) 0.086(8) -0.040(5)
C19A 0.217(11) 0.149(9) 0.170(9) 0.046(8) 0.108(9) -0.032(6)
C20A 0.251(12) 0.164(9) 0.190(10) 0.098(9) 0.089(9) 0.020(8)
C21A 0.246(13) 0.111(7) 0.180(10) 0.030(9) 0.085(9) 0.010(6)
C22A 0.286(14) 0.134(7) 0.146(9) -0.009(9) 0.056(10) 0.011(6)
C23A 0.181(8) 0.092(4) 0.106(5) 0.045(5) 0.025(5) 0.001(4)
C16B 0.107(11) 0.099(12) 0.104(9) -0.016(9) 0.029(9) -0.031(9)
C17B 0.130(9) 0.134(10) 0.110(8) -0.025(7) 0.045(7) -0.027(7)
C18B 0.194(12) 0.172(12) 0.192(12) 0.000(9) 0.090(11) -0.031(11)
C19B 0.280(17) 0.168(14) 0.206(15) -0.026(12) 0.069(13) -0.035(13)
C20B 0.264(16) 0.149(11) 0.224(16) -0.055(11) 0.063(11) -0.052(11)
C21B 0.206(13) 0.109(9) 0.254(17) -0.060(9) 0.088(12) 0.009(10)
C22B 0.178(11) 0.109(7) 0.203(13) -0.023(8) 0.070(10) 0.044(8)
C23B 0.148(8) 0.103(6) 0.152(8) -0.004(6) 0.078(7) -0.007(6)

loop_
_atom_type_symbol
_atom_type_description
_atom_type_scat_dispersion_real
_atom_type_scat_dispersion_imag
_atom_type_scat_source
C C 0.0181 0.0091 'International Tables Vol C Tables 4.2.6.8 and 6.1.1.4'
H H 0.0000 0.0000 'International Tables Vol C Tables 4.2.6.8 and 6.1.1.4'
N N 0.0311 0.0180 'International Tables Vol C Tables 4.2.6.8 and 6.1.1.4'
O O 0.0492 0.0322 'International Tables Vol C Tables 4.2.6.8 and 6.1.1.4'

loop_
_geom_angle_atom_site_label_1
_geom_angle_atom_site_label_2
_geom_angle_atom_site_label_3
_geom_angle
C2 N1 C9 110.7(3)
C2 N1 C10 126.0(3)
C9 N1 C10 123.2(2)
O2 C2 N1 125.7(3)
O2 C2 C3 126.5(3)
N1 C2 C3 107.7(3)
C4 C3 C2 104.0(3)
C4 C3 H3A 111.0
C2 C3 H3A 111.0
C4 C3 H3B 111.0
C2 C3 H3B 111.0
H3A C3 H3B 109.0
C5 C4 C9 119.9(3)
C5 C4 C3 132.6(3)
C9 C4 C3 107.6(3)
C4 C5 C6 118.9(4)
C4 C5 H5 120.6
C6 C5 H5 120.6
C7 C6 C5 121.1(4)
C7 C6 H6 119.5
C5 C6 H6 119.5
C6 C7 C8 121.0(3)
C6 C7 H7 119.5
C8 C7 H7 119.5
C7 C8 C9 118.0(3)
C7 C8 H8 121.0
C9 C8 H8 121.0
C8 C9 C4 121.1(3)
C8 C9 N1 129.0(3)
C4 C9 N1 109.9(2)
N1 C10 C11 113.6(3)
N1 C10 C15 113.5(3)
C11 C10 C15 109.2(3)
N1 C10 H10 106.7
C11 C10 H10 106.7
C15 C10 H10 106.7
C12 C11 C10 110.6(3)
C12 C11 H11A 109.5
C10 C11 H11A 109.5
C12 C11 H11B 109.5
C10 C11 H11B 109.5
H11A C11 H11B 108.1
N13 C12 C11 111.6(3)
N13 C12 H12A 109.3
C11 C12 H12A 109.3
N13 C12 H12B 109.3
C11 C12 H12B 109.3
H12A C12 H12B 108.0
N13 C14 C15 112.1(3)
N13 C14 H14A 109.2
C15 C14 H14A 109.2
N13 C14 H14B 109.2
C15 C14 H14B 109.2
H14A C14 H14B 107.9
C14 C15 C10 109.3(3)
C14 C15 H15A 109.8
C10 C15 H15A 109.8
C14 C15 H15B 109.8
C10 C15 H15B 109.8
H15A C15 H15B 108.3
C14 N13 C12 109.9(3)
C14 N13 C16B 114.0(11)
C12 N13 C16B 113.0(10)
C14 N13 C16A 114.0(8)
C12 N13 C16A 115.4(8)
C16B N13 C16A 3.0(11)
C23A C16A N13 111.2(10)
C23A C16A C17A 113.8(13)
N13 C16A C17A 113.3(7)
C23A C16A H16A 105.9
N13 C16A H16A 105.9
C17A C16A H16A 105.9
C16A C17A C18A 116.5(12)
C16A C17A H17A 108.2
C18A C17A H17A 108.2
C16A C17A H17B 108.2
C18A C17A H17B 108.2
H17A C17A H17B 107.3
C19A C18A C17A 106.5(12)
C19A C18A H18A 110.4
C17A C18A H18A 110.4
C19A C18A H18B 110.4
C17A C18A H18B 110.4
H18A C18A H18B 108.6
C20A C19A C18A 127.5(10)
C20A C19A H19A 105.4
C18A C19A H19A 105.4
C20A C19A H19B 105.4
C18A C19A H19B 105.4
H19A C19A H19B 106.0
C19A C20A C21A 135.2(14)
C19A C20A H20A 103.4
C21A C20A H20A 103.4
C19A C20A H20B 103.4
C21A C20A H20B 103.4
H20A C20A H20B 105.2
C20A C21A C22A 118.2(15)
C20A C21A H21A 107.8
C22A C21A H21A 107.8
C20A C21A H21B 107.8
C22A C21A H21B 107.8
H21A C21A H21B 107.1
C23A C22A C21A 122.0(11)
C23A C22A H22A 106.8
C21A C22A H22A 106.8
C23A C22A H22B 106.8
C21A C22A H22B 106.8
H22A C22A H22B 106.7
C22A C23A C16A 128.7(10)
C22A C23A H23A 105.1
C16A C23A H23A 105.1
C22A C23A H23B 105.1
C16A C23A H23B 105.1
H23A C23A H23B 105.9
N13 C16B C23B 109.2(12)
N13 C16B C17B 116.0(12)
C23B C16B C17B 113.0(15)
N13 C16B H16B 105.9
C23B C16B H16B 105.9
C17B C16B H16B 105.9
C16B C17B C18B 117.0(17)
C16B C17B H17C 108.1
C18B C17B H17C 108.0
C16B C17B H17D 108.1
C18B C17B H17D 108.1
H17C C17B H17D 107.3
C19B C18B C17B 113.2(17)
C19B C18B H18C 108.9
C17B C18B H18C 108.9
C19B C18B H18D 108.9
C17B C18B H18D 108.9
H18C C18B H18D 107.8
C20B C19B C18B 132(2)
C20B C19B H19C 104.2
C18B C19B H19C 104.2
C20B C19B H19D 104.2
C18B C19B H19D 104.2
H19C C19B H19D 105.5
C21B C20B C19B 138.4(19)
C21B C20B H20C 102.5
C19B C20B H20C 102.5
C21B C20B H20D 102.5
C19B C20B H20D 102.5
H20C C20B H20D 104.9
C20B C21B C22B 140.6(16)
C20B C21B H21C 101.9
C22B C21B H21C 101.9
C20B C21B H21D 101.9
C22B C21B H21D 101.9
H21C C21B H21D 104.7
C21B C22B C23B 112.8(13)
C21B C22B H22C 109.0
C23B C22B H22C 109.0
C21B C22B H22D 109.0
C23B C22B H22D 109.0
H22C C22B H22D 107.8
C16B C23B C22B 118.7(13)
C16B C23B H23C 107.6
C22B C23B H23C 107.6
C16B C23B H23D 107.6
C22B C23B H23D 107.6
H23C C23B H23D 107.1

loop_
_geom_bond_atom_site_label_1
_geom_bond_atom_site_label_2
_geom_bond_distance
N1 C2 1.365(4)
N1 C9 1.403(4)
N1 C10 1.459(4)
O2 C2 1.226(4)
C2 C3 1.506(5)
C3 C4 1.488(5)
C3 H3A 0.9700
C3 H3B 0.9700
C4 C5 1.373(5)
C4 C9 1.391(4)
C5 C6 1.379(6)
C5 H5 0.9300
C6 C7 1.371(5)
C6 H6 0.9300
C7 C8 1.375(4)
C7 H7 0.9300
C8 C9 1.384(4)
C8 H8 0.9300
C10 C11 1.505(5)
C10 C15 1.516(5)
C10 H10 0.9800
C11 C12 1.501(5)
C11 H11A 0.9700
C11 H11B 0.9700
C12 N13 1.448(4)
C12 H12A 0.9700
C12 H12B 0.9700
C14 N13 1.447(5)
C14 C15 1.508(6)
C14 H14A 0.9700
C14 H14B 0.9700
C15 H15A 0.9700
C15 H15B 0.9700
N13 C16B 1.465(12)
N13 C16A 1.489(9)
C16A C23A 1.464(15)
C16A C17A 1.516(11)
C16A H16A 0.9800
C17A C18A 1.543(12)
C17A H17A 0.9700
C17A H17B 0.9700
C18A C19A 1.523(14)
C18A H18A 0.9700
C18A H18B 0.9700
C19A C20A 1.311(12)
C19A H19A 0.9700
C19A H19B 0.9700
C20A C21A 1.333(13)
C20A H20A 0.9700
C20A H20B 0.9700
C21A C22A 1.433(12)
C21A H21A 0.9700
C21A H21B 0.9700
C22A C23A 1.432(11)
C22A H22A 0.9700
C22A H22B 0.9700
C23A H23A 0.9700
C23A H23B 0.9700
C16B C23B 1.471(17)
C16B C17B 1.504(15)
C16B H16B 0.9800
C17B C18B 1.518(15)
C17B H17C 0.9700
C17B H17D 0.9700
C18B C19B 1.465(16)
C18B H18C 0.9700
C18B H18D 0.9700
C19B C20B 1.300(15)
C19B H19C 0.9700
C19B H19D 0.9700
C20B C21B 1.253(14)
C20B H20C 0.9700
C20B H20D 0.9700
C21B C22B 1.423(14)
C21B H21C 0.9700
C21B H21D 0.9700
C22B C23B 1.488(13)
C22B H22C 0.9700
C22B H22D 0.9700
C23B H23C 0.9700
C23B H23D 0.9700
